data_7114658
loop_
_publ_author_name
'Ahmed F. Abdel-Magied'
'Amrendra K. Singh'
'Matti Haukka'
'Michael G. Richmond'
'Ebbe Nordlander'

_publ_section_title
;
 Diastereomeric control of enantioselectivity: evidence for metal cluster
 catalysis
;
_journal_name_full Chem.Commun.
_journal_page_first 7705
_journal_paper_doi 10.1039/C4CC02319F
_journal_volume 50
_journal_year 2014
_chemical_absolute_configuration unk
_chemical_formula_moiety 'C53 H34 F12 Fe O7 P2 Ru3 S'
_chemical_formula_sum 'C53 H34 F12 Fe O7 P2 Ru3 S'
_chemical_formula_weight 1463.86
_chemical_name_systematic
; 
 ? 
;
_space_group_IT_number 19
_symmetry_cell_setting orthorhombic
_symmetry_space_group_name_Hall 'P 2ac 2ab'
_symmetry_space_group_name_H-M 'P 21 21 21'
_atom_sites_solution_hydrogens geom
_atom_sites_solution_primary direct
_atom_sites_solution_secondary difmap
_audit_creation_method SHELXL-97
_cell_angle_alpha 90.00
_cell_angle_beta 90.00
_cell_angle_gamma 90.00
_cell_formula_units_Z 4
_cell_length_a 10.9799(5)
_cell_length_b 14.7027(5)
_cell_length_c 35.1126(9)
_cell_measurement_reflns_used 8848
_cell_measurement_temperature 170(2)
_cell_measurement_theta_max 27.8710
_cell_measurement_theta_min 3.2650
_cell_volume 5668.4(4)
_computing_cell_refinement
;
CrysAlisPro, Agilent Technologies,
Version 1.171.36.24 (release 03-12-2012 CrysAlis171 .NET)
(compiled Dec  3 2012,18:21:49)
;
_computing_data_collection
;
CrysAlisPro, Agilent Technologies,
Version 1.171.36.24 (release 03-12-2012 CrysAlis171 .NET)
(compiled Dec  3 2012,18:21:49)
;
_computing_data_reduction
;
CrysAlisPro, Agilent Technologies,
Version 1.171.36.24 (release 03-12-2012 CrysAlis171 .NET)
(compiled Dec  3 2012,18:21:49)
;
_computing_molecular_graphics 'CrystaMaker (CrystalMaker Software ltd., 2011)'
_computing_publication_material 'SHELXL-97 (Sheldrick, 2008)'
_computing_structure_refinement 'SHELXL-97 (Sheldrick, 2008)'
_computing_structure_solution 'SUPERFLIP (Palatinus & Chapuis, 2007)'
_diffrn_ambient_temperature 170(2)
_diffrn_detector_area_resol_mean 16.0107
_diffrn_measured_fraction_theta_full 0.997
_diffrn_measured_fraction_theta_max 0.997
_diffrn_measurement_device '\k-geometry diffractometer'
_diffrn_measurement_device_type 'SuperNova, Single source (Mo) at offset, Eos'
_diffrn_measurement_method '\f scans and \w scans with \k offset'
_diffrn_radiation_monochromator mirror
_diffrn_radiation_source 'SuperNova (Mo) X-ray micro-source'
_diffrn_radiation_type MoK\a
_diffrn_radiation_wavelength 0.71073
_diffrn_reflns_av_R_equivalents 0.0541
_diffrn_reflns_av_sigmaI/netI 0.0957
_diffrn_reflns_limit_h_max 12
_diffrn_reflns_limit_h_min -14
_diffrn_reflns_limit_k_max 19
_diffrn_reflns_limit_k_min -16
_diffrn_reflns_limit_l_max 45
_diffrn_reflns_limit_l_min -45
_diffrn_reflns_number 31467
_diffrn_reflns_theta_full 27.50
_diffrn_reflns_theta_max 27.50
_diffrn_reflns_theta_min 3.21
_exptl_absorpt_coefficient_mu 1.216
_exptl_absorpt_correction_T_max 0.9648
_exptl_absorpt_correction_T_min 0.8598
_exptl_absorpt_correction_type multi-scan
_exptl_absorpt_process_details
;
CrysAlisPro, Agilent Technologies,
Version 1.171.36.24 (release 03-12-2012 CrysAlis171 .NET)
(compiled Dec  3 2012,18:21:49)
Empirical absorption correction using spherical harmonics,
 implemented in SCALE3 ABSPACK scaling algorithm.
;
_exptl_crystal_colour orange
_exptl_crystal_density_diffrn 1.715
_exptl_crystal_density_method 'not measured'
_exptl_crystal_description block
_exptl_crystal_F_000 2880
_exptl_crystal_size_max 0.13
_exptl_crystal_size_mid 0.08
_exptl_crystal_size_min 0.03
_refine_diff_density_max 0.779
_refine_diff_density_min -0.521
_refine_diff_density_rms 0.105
_refine_ls_abs_structure_details 'Flack H D (1983), Acta Cryst. A39, 876-881'
_refine_ls_abs_structure_Flack -0.02(2)
_refine_ls_extinction_method none
_refine_ls_goodness_of_fit_ref 1.007
_refine_ls_hydrogen_treatment mixed
_refine_ls_matrix_type full
_refine_ls_number_parameters 721
_refine_ls_number_reflns 12988
_refine_ls_number_restraints 6
_refine_ls_restrained_S_all 1.017
_refine_ls_R_factor_all 0.0835
_refine_ls_R_factor_gt 0.0518
_refine_ls_shift/su_max 0.001
_refine_ls_shift/su_mean 0.000
_refine_ls_structure_factor_coef Fsqd
_refine_ls_weighting_details 'calc w=1/[\s^2^(Fo^2^)+(0.0221P)^2^+0.0000P] where P=(Fo^2^+2Fc^2^)/3'
_refine_ls_weighting_scheme calc
_refine_ls_wR_factor_gt 0.0753
_refine_ls_wR_factor_ref 0.0856
_reflns_number_gt 9659
_reflns_number_total 12988
_reflns_threshold_expression >2sigma(I)
_cod_data_source_file c4cc02319f2.cif
_cod_data_source_block af1aa
_cod_original_cell_volume 5668.4(3)
_cod_database_code 7114658

loop_
_symmetry_equiv_pos_as_xyz
'x, y, z'
'-x+1/2, -y, z+1/2'
'x+1/2, -y+1/2, -z'
'-x, y+1/2, -z+1/2'

loop_
_atom_site_label
_atom_site_type_symbol
_atom_site_fract_x
_atom_site_fract_y
_atom_site_fract_z
_atom_site_U_iso_or_equiv
_atom_site_adp_type
_atom_site_occupancy
_atom_site_symmetry_multiplicity
_atom_site_calc_flag
_atom_site_refinement_flags
Ru1 Ru 0.38074(4) -0.00551(3) 0.063509(11) 0.02397(11) Uani 1 1 d .
Ru2 Ru 0.26643(4) 0.16002(3) 0.090278(11) 0.02675(12) Uani 1 1 d .
Ru3 Ru 0.38037(5) 0.16296(3) 0.020429(12) 0.03529(13) Uani 1 1 d .
Fe1 Fe 0.08358(8) -0.15696(6) 0.18195(2) 0.0307(2) Uani 1 1 d .
S4 S 0.47671(15) 0.13404(11) 0.07881(4) 0.0371(4) Uani 1 1 d .
P1 P 0.23733(15) -0.11577(10) 0.04425(4) 0.0251(3) Uani 1 1 d .
P2 P 0.21474(14) 0.14856(10) 0.15455(4) 0.0254(3) Uani 1 1 d .
F1 F 0.3023(4) 0.1416(4) 0.30931(10) 0.0794(16) Uani 1 1 d .
F2 F 0.3806(5) 0.2702(4) 0.30006(12) 0.0965(17) Uani 1 1 d .
F3 F 0.4940(4) 0.1623(5) 0.31655(10) 0.1015(19) Uani 1 1 d .
F4 F 0.7615(4) 0.1266(4) 0.20647(14) 0.0994(19) Uani 1 1 d .
F5 F 0.6872(4) 0.1036(6) 0.15261(14) 0.155(3) Uani 1 1 d .
F6 F 0.6906(5) 0.0001(5) 0.1919(2) 0.145(3) Uani 1 1 d .
F7 F -0.2032(6) 0.4510(4) 0.15289(19) 0.148(3) Uani 1 1 d .
F8 F -0.2343(7) 0.3364(8) 0.1837(3) 0.218(5) Uani 1 1 d .
F9 F -0.2045(7) 0.3300(7) 0.1252(3) 0.217(5) Uani 1 1 d .
F10 F 0.1883(7) 0.5380(4) 0.22192(16) 0.157(3) Uani 1 1 d .
F11 F 0.2326(9) 0.5591(4) 0.1680(2) 0.171(3) Uani 1 1 d .
F12 F 0.3462(7) 0.4747(4) 0.2006(3) 0.212(4) Uani 1 1 d U
O1 O 0.5827(4) -0.0902(4) 0.01715(13) 0.0623(15) Uani 1 1 d .
O2 O 0.4889(4) -0.0963(3) 0.13319(12) 0.0525(13) Uani 1 1 d .
O3 O 0.0038(4) 0.1678(4) 0.06355(12) 0.0570(13) Uani 1 1 d .
O4 O 0.2881(6) 0.3639(3) 0.09623(12) 0.0684(17) Uani 1 1 d .
O5 O 0.4206(6) 0.3670(3) 0.01987(14) 0.0751(19) Uani 1 1 d .
O6 O 0.5832(6) 0.1183(4) -0.03624(17) 0.094(2) Uani 1 1 d .
O7 O 0.1794(5) 0.1889(4) -0.03814(14) 0.0780(19) Uani 1 1 d .
C1 C 0.5056(6) -0.0575(5) 0.03480(17) 0.0401(17) Uani 1 1 d .
C2 C 0.4400(6) -0.0639(4) 0.10826(18) 0.0333(15) Uani 1 1 d .
C3 C 0.1023(6) 0.1638(4) 0.07362(14) 0.0349(15) Uani 1 1 d .
C4 C 0.2784(7) 0.2861(4) 0.09359(15) 0.0425(18) Uani 1 1 d .
C5 C 0.4075(7) 0.2904(5) 0.02051(17) 0.049(2) Uani 1 1 d .
C6 C 0.5085(7) 0.1356(5) -0.0152(2) 0.054(2) Uani 1 1 d .
C7 C 0.2540(8) 0.1781(4) -0.01546(18) 0.0498(19) Uani 1 1 d .
C8 C 0.2323(6) -0.1229(4) -0.00803(14) 0.0318(15) Uani 1 1 d .
C9 C 0.1994(6) -0.0466(5) -0.02916(16) 0.0418(17) Uani 1 1 d .
H9 H 0.1696 0.0060 -0.0165 0.050 Uiso 1 1 calc R
C10 C 0.2097(6) -0.0466(5) -0.06909(17) 0.052(2) Uani 1 1 d .
H10 H 0.1868 0.0054 -0.0835 0.062 Uiso 1 1 calc R
C11 C 0.2534(8) -0.1230(5) -0.08689(17) 0.065(2) Uani 1 1 d .
H11 H 0.2615 -0.1237 -0.1138 0.078 Uiso 1 1 calc R
C12 C 0.2856(8) -0.1986(5) -0.06602(18) 0.070(3) Uani 1 1 d .
H12 H 0.3154 -0.2511 -0.0788 0.084 Uiso 1 1 calc R
C13 C 0.2753(7) -0.1992(4) -0.02706(16) 0.049(2) Uani 1 1 d .
H13 H 0.2977 -0.2520 -0.0131 0.058 Uiso 1 1 calc R
C14 C 0.2649(7) -0.2349(4) 0.05608(14) 0.0376(17) Uani 1 1 d .
C15 C 0.3793(8) -0.2652(4) 0.06539(17) 0.0485(18) Uani 1 1 d .
H15 H 0.4455 -0.2236 0.0658 0.058 Uiso 1 1 calc R
C16 C 0.3993(10) -0.3557(6) 0.0742(2) 0.082(3) Uani 1 1 d .
H16 H 0.4789 -0.3763 0.0804 0.098 Uiso 1 1 calc R
C17 C 0.3034(13) -0.4153(5) 0.0740(2) 0.091(4) Uani 1 1 d .
H17 H 0.3163 -0.4773 0.0804 0.109 Uiso 1 1 calc R
C18 C 0.1908(10) -0.3864(5) 0.0647(2) 0.076(3) Uani 1 1 d .
H18 H 0.1258 -0.4289 0.0640 0.092 Uiso 1 1 calc R
C19 C 0.1675(8) -0.2949(5) 0.05609(16) 0.051(2) Uani 1 1 d .
H19 H 0.0874 -0.2746 0.0504 0.061 Uiso 1 1 calc R
C20 C 0.0805(5) -0.0929(4) 0.05993(14) 0.0272(14) Uani 1 1 d .
C21 C -0.0095(6) -0.0819(4) 0.03218(16) 0.0372(17) Uani 1 1 d .
H21 H 0.0102 -0.0944 0.0064 0.045 Uiso 1 1 calc R
C22 C -0.1253(7) -0.0535(5) 0.04084(17) 0.0466(18) Uani 1 1 d .
H22 H -0.1837 -0.0456 0.0212 0.056 Uiso 1 1 calc R
C23 C -0.1566(6) -0.0367(4) 0.07816(17) 0.0390(17) Uani 1 1 d .
H23 H -0.2357 -0.0153 0.0844 0.047 Uiso 1 1 calc R
C24 C -0.0713(5) -0.0513(4) 0.10634(16) 0.0296(14) Uani 1 1 d .
H24 H -0.0949 -0.0426 0.1321 0.036 Uiso 1 1 calc R
C25 C 0.0479(5) -0.0783(4) 0.09876(14) 0.0226(13) Uani 1 1 d .
C26 C 0.1317(6) -0.0943(3) 0.13163(13) 0.0232(13) Uani 1 1 d .
C27 C 0.2040(5) -0.1726(4) 0.13870(14) 0.0314(15) Uani 1 1 d .
H27 H 0.2092 -0.2244 0.1226 0.038 Uiso 1 1 calc R
C28 C 0.2661(5) -0.1612(4) 0.17322(14) 0.0298(13) Uani 1 1 d .
H28 H 0.3207 -0.2037 0.1844 0.036 Uiso 1 1 calc R
C29 C 0.2341(6) -0.0763(4) 0.18848(14) 0.0286(14) Uani 1 1 d .
H29 H 0.2636 -0.0520 0.2118 0.034 Uiso 1 1 calc R
C30 C 0.1510(5) -0.0326(4) 0.16373(13) 0.0216(13) Uani 1 1 d .
C31 C -0.0863(8) -0.2120(6) 0.1762(2) 0.062(2) Uani 1 1 d .
H31 H -0.1353 -0.2093 0.1539 0.075 Uiso 1 1 calc R
C32 C -0.0006(9) -0.2794(6) 0.1852(3) 0.071(3) Uani 1 1 d .
H32 H 0.0179 -0.3309 0.1699 0.085 Uiso 1 1 calc R
C33 C 0.0520(8) -0.2595(6) 0.2192(2) 0.065(3) Uani 1 1 d .
H33 H 0.1131 -0.2945 0.2316 0.078 Uiso 1 1 calc R
C34 C 0.0009(7) -0.1790(6) 0.23304(18) 0.058(2) Uani 1 1 d .
H34 H 0.0213 -0.1496 0.2563 0.070 Uiso 1 1 calc R
C35 C -0.0859(6) -0.1494(5) 0.2064(2) 0.052(2) Uani 1 1 d .
H35 H -0.1354 -0.0966 0.2085 0.062 Uiso 1 1 calc R
C36 C 0.1014(6) 0.0613(4) 0.16946(14) 0.0260(14) Uani 1 1 d .
H36 H 0.0307 0.0674 0.1517 0.031 Uiso 1 1 calc R
C37 C 0.0504(6) 0.0749(4) 0.20994(15) 0.0339(15) Uani 1 1 d .
H37A H 0.1114 0.0556 0.2287 0.051 Uiso 1 1 calc R
H37B H -0.0236 0.0384 0.2130 0.051 Uiso 1 1 calc R
H37C H 0.0310 0.1393 0.2138 0.051 Uiso 1 1 calc R
C38 C 0.3357(5) 0.1422(4) 0.19048(14) 0.0290(14) Uani 1 1 d .
C39 C 0.3201(5) 0.1645(4) 0.22908(14) 0.0323(14) Uani 1 1 d .
H39 H 0.2428 0.1836 0.2382 0.039 Uiso 1 1 calc R
C40 C 0.4184(5) 0.1584(5) 0.25390(15) 0.0392(16) Uani 1 1 d .
C41 C 0.3983(8) 0.1824(7) 0.29528(18) 0.061(2) Uani 1 1 d .
C42 C 0.5316(7) 0.1348(5) 0.24093(17) 0.0490(19) Uani 1 1 d .
H42 H 0.5987 0.1330 0.2580 0.059 Uiso 1 1 calc R
C43 C 0.5484(6) 0.1135(5) 0.20279(18) 0.0457(19) Uani 1 1 d .
C44 C 0.6705(8) 0.0879(8) 0.1886(2) 0.077(3) Uani 1 1 d .
C45 C 0.4505(6) 0.1181(4) 0.17807(17) 0.0339(15) Uani 1 1 d .
H45 H 0.4627 0.1044 0.1519 0.041 Uiso 1 1 calc R
C46 C 0.1393(7) 0.2556(4) 0.16714(14) 0.0332(16) Uani 1 1 d .
C47 C 0.0171(7) 0.2704(5) 0.15880(16) 0.0466(19) Uani 1 1 d .
H47 H -0.0325 0.2208 0.1510 0.056 Uiso 1 1 calc R
C48 C -0.0338(8) 0.3573(6) 0.16173(19) 0.062(2) Uani 1 1 d .
C49 C -0.1680(13) 0.3654(11) 0.1539(4) 0.129(6) Uani 1 1 d .
C50 C 0.0402(10) 0.4289(6) 0.1731(2) 0.071(3) Uani 1 1 d .
H50 H 0.0066 0.4882 0.1749 0.085 Uiso 1 1 calc R
C51 C 0.1597(9) 0.4160(5) 0.18160(19) 0.055(2) Uani 1 1 d .
C52 C 0.2405(13) 0.4938(6) 0.1921(3) 0.092(3) Uani 1 1 d .
C53 C 0.2090(7) 0.3304(4) 0.17890(15) 0.0441(17) Uani 1 1 d .
H53 H 0.2923 0.3216 0.1852 0.053 Uiso 1 1 calc R
H12H H 0.257(4) 0.041(3) 0.0882(12) 0.026(13) Uiso 1 1 d .
H13H H 0.335(4) 0.049(3) 0.0235(13) 0.034(15) Uiso 1 1 d .

loop_
_atom_site_aniso_label
_atom_site_aniso_U_11
_atom_site_aniso_U_22
_atom_site_aniso_U_33
_atom_site_aniso_U_23
_atom_site_aniso_U_13
_atom_site_aniso_U_12
Ru1 0.0252(2) 0.0240(2) 0.0227(2) -0.00017(19) 0.0038(2) -0.0009(2)
Ru2 0.0394(3) 0.0186(2) 0.0223(2) 0.0002(2) -0.0004(2) -0.0015(2)
Ru3 0.0483(3) 0.0290(3) 0.0286(2) 0.0057(2) 0.0083(2) -0.0073(3)
Fe1 0.0401(6) 0.0273(5) 0.0249(4) 0.0056(4) 0.0071(4) 0.0010(5)
S4 0.0373(10) 0.0357(10) 0.0382(8) -0.0004(7) 0.0014(7) -0.0135(8)
P1 0.0329(10) 0.0221(8) 0.0202(7) -0.0030(6) 0.0023(7) 0.0000(8)
P2 0.0326(9) 0.0212(8) 0.0223(7) -0.0020(6) -0.0030(6) 0.0054(8)
F1 0.074(4) 0.133(5) 0.031(2) -0.004(2) 0.010(2) -0.010(3)
F2 0.122(5) 0.105(4) 0.063(3) -0.043(3) -0.008(3) 0.008(4)
F3 0.063(3) 0.202(6) 0.039(2) -0.018(3) -0.023(2) 0.038(4)
F4 0.031(3) 0.176(6) 0.091(3) -0.009(4) -0.002(3) 0.005(3)
F5 0.060(4) 0.349(10) 0.056(3) 0.008(4) 0.010(3) 0.073(5)
F6 0.076(4) 0.123(5) 0.235(8) -0.062(6) 0.011(4) 0.048(4)
F7 0.142(6) 0.110(5) 0.192(7) 0.005(5) -0.024(5) 0.099(4)
F8 0.112(6) 0.299(12) 0.243(10) 0.100(9) 0.000(6) 0.107(8)
F9 0.162(7) 0.276(10) 0.215(8) -0.134(8) -0.118(7) 0.155(8)
F10 0.263(9) 0.092(4) 0.115(4) -0.066(4) 0.020(5) -0.042(5)
F11 0.278(10) 0.071(4) 0.163(6) 0.020(4) 0.062(7) -0.063(6)
F12 0.128(6) 0.054(4) 0.454(12) -0.100(6) -0.079(8) 0.005(4)
O1 0.047(3) 0.084(4) 0.056(3) -0.013(3) 0.019(3) 0.010(3)
O2 0.046(3) 0.068(3) 0.043(3) 0.017(2) -0.004(2) 0.010(3)
O3 0.053(3) 0.065(3) 0.052(3) 0.005(3) -0.022(3) 0.006(3)
O4 0.138(5) 0.020(3) 0.047(3) 0.002(2) 0.010(3) -0.015(3)
O5 0.130(6) 0.031(3) 0.064(3) 0.009(2) 0.036(3) -0.015(3)
O6 0.111(6) 0.063(4) 0.109(5) 0.017(3) 0.077(4) 0.013(4)
O7 0.101(5) 0.069(4) 0.063(3) 0.011(3) -0.029(3) 0.024(3)
C1 0.036(4) 0.050(5) 0.034(4) -0.008(3) 0.001(3) -0.002(4)
C2 0.029(4) 0.034(4) 0.037(4) -0.006(3) 0.002(3) 0.003(3)
C3 0.054(5) 0.027(3) 0.024(3) 0.002(3) -0.001(3) 0.001(4)
C4 0.065(5) 0.041(4) 0.022(3) 0.006(3) 0.008(3) 0.001(4)
C5 0.075(6) 0.040(4) 0.031(3) 0.011(3) 0.010(4) -0.010(4)
C6 0.069(6) 0.034(4) 0.060(5) 0.005(4) 0.019(4) -0.013(4)
C7 0.077(6) 0.030(4) 0.042(4) 0.009(3) 0.015(4) 0.013(4)
C8 0.042(4) 0.033(3) 0.020(3) -0.003(2) -0.002(3) -0.007(3)
C9 0.054(5) 0.045(4) 0.026(3) 0.001(3) -0.002(3) -0.006(4)
C10 0.066(5) 0.059(5) 0.031(4) 0.013(3) 0.000(3) -0.007(4)
C11 0.105(7) 0.071(5) 0.018(3) -0.008(4) 0.010(4) -0.003(5)
C12 0.114(7) 0.070(6) 0.026(3) -0.017(4) 0.011(4) 0.014(5)
C13 0.081(6) 0.036(4) 0.028(3) -0.007(3) 0.003(4) 0.012(4)
C14 0.068(5) 0.024(3) 0.020(3) -0.001(2) 0.009(3) 0.001(4)
C15 0.067(5) 0.032(4) 0.047(4) 0.002(3) 0.014(4) 0.020(4)
C16 0.137(9) 0.047(6) 0.062(5) 0.006(4) 0.022(5) 0.039(6)
C17 0.197(13) 0.019(4) 0.057(5) 0.012(4) 0.017(7) 0.030(6)
C18 0.166(10) 0.027(4) 0.036(4) -0.001(3) -0.009(6) -0.035(5)
C19 0.090(6) 0.034(4) 0.029(3) 0.001(3) -0.001(4) -0.008(4)
C20 0.039(4) 0.019(3) 0.024(3) -0.002(2) 0.004(3) -0.010(3)
C21 0.042(5) 0.043(4) 0.027(3) -0.001(3) -0.003(3) -0.018(4)
C22 0.033(4) 0.067(5) 0.040(4) 0.008(3) -0.010(3) -0.016(4)
C23 0.023(4) 0.051(4) 0.043(4) -0.003(3) -0.005(3) -0.006(3)
C24 0.027(4) 0.033(4) 0.029(3) -0.003(3) 0.002(3) -0.003(3)
C25 0.029(4) 0.017(3) 0.022(3) 0.001(2) 0.001(3) -0.006(3)
C26 0.030(4) 0.022(3) 0.018(3) 0.001(2) 0.005(3) -0.006(3)
C27 0.046(4) 0.022(3) 0.026(3) -0.002(3) 0.012(3) -0.003(3)
C28 0.032(3) 0.028(3) 0.029(3) 0.009(3) 0.001(3) 0.008(3)
C29 0.034(4) 0.031(3) 0.021(3) -0.001(2) -0.004(3) 0.002(3)
C30 0.022(3) 0.027(3) 0.015(2) 0.003(2) 0.004(2) 0.003(3)
C31 0.063(6) 0.064(6) 0.060(5) 0.014(4) 0.011(4) -0.035(5)
C32 0.095(8) 0.042(5) 0.075(6) 0.008(4) 0.035(6) -0.022(5)
C33 0.067(6) 0.056(6) 0.072(6) 0.047(5) 0.023(5) 0.008(5)
C34 0.063(5) 0.077(6) 0.034(4) 0.011(4) 0.023(4) -0.013(5)
C35 0.046(5) 0.044(5) 0.066(5) 0.020(4) 0.027(4) -0.004(4)
C36 0.028(4) 0.031(3) 0.019(3) 0.001(2) -0.007(3) 0.000(3)
C37 0.033(4) 0.034(4) 0.035(3) -0.007(3) 0.001(3) 0.008(3)
C38 0.032(4) 0.027(4) 0.028(3) 0.000(2) -0.005(3) -0.001(3)
C39 0.030(4) 0.036(4) 0.030(3) 0.000(3) -0.006(3) -0.005(3)
C40 0.028(4) 0.056(4) 0.033(3) -0.004(3) -0.008(3) -0.001(4)
C41 0.048(6) 0.104(8) 0.031(4) -0.010(4) -0.006(4) 0.011(6)
C42 0.048(5) 0.062(5) 0.036(4) -0.003(3) -0.015(3) 0.012(4)
C43 0.032(4) 0.069(5) 0.035(4) -0.006(3) -0.007(3) 0.010(4)
C44 0.052(6) 0.134(10) 0.044(5) -0.010(5) -0.015(4) 0.040(6)
C45 0.034(4) 0.034(4) 0.033(3) 0.000(3) -0.005(3) 0.003(3)
C46 0.056(5) 0.026(3) 0.017(3) 0.000(2) -0.003(3) 0.008(3)
C47 0.058(5) 0.044(4) 0.038(4) -0.004(3) -0.013(3) 0.029(4)
C48 0.089(7) 0.055(6) 0.042(4) -0.006(4) -0.013(4) 0.048(5)
C49 0.125(12) 0.170(15) 0.092(9) 0.016(9) 0.003(8) 0.110(11)
C50 0.132(10) 0.038(5) 0.044(5) 0.000(4) 0.008(6) 0.037(6)
C51 0.099(7) 0.025(4) 0.041(4) -0.010(3) 0.012(5) 0.004(5)
C52 0.157(11) 0.023(5) 0.096(7) -0.017(5) 0.003(8) -0.009(7)
C53 0.070(5) 0.031(4) 0.031(3) -0.004(3) 0.002(3) 0.007(4)

loop_
_atom_type_symbol
_atom_type_description
_atom_type_scat_dispersion_real
_atom_type_scat_dispersion_imag
_atom_type_scat_source
C C 0.0033 0.0016 'International Tables Vol C Tables 4.2.6.8 and 6.1.1.4'
H H 0.0000 0.0000 'International Tables Vol C Tables 4.2.6.8 and 6.1.1.4'
F F 0.0171 0.0103 'International Tables Vol C Tables 4.2.6.8 and 6.1.1.4'
Fe Fe 0.3463 0.8444 'International Tables Vol C Tables 4.2.6.8 and 6.1.1.4'
O O 0.0106 0.0060 'International Tables Vol C Tables 4.2.6.8 and 6.1.1.4'
P P 0.1023 0.0942 'International Tables Vol C Tables 4.2.6.8 and 6.1.1.4'
Ru Ru -1.2594 0.8363 'International Tables Vol C Tables 4.2.6.8 and 6.1.1.4'
S S 0.1246 0.1234 'International Tables Vol C Tables 4.2.6.8 and 6.1.1.4'

loop_
_geom_angle_atom_site_label_1
_geom_angle_atom_site_label_2
_geom_angle_atom_site_label_3
_geom_angle
C1 Ru1 C2 90.6(3)
C1 Ru1 P1 93.1(2)
C2 Ru1 P1 98.90(19)
C1 Ru1 S4 98.7(2)
C2 Ru1 S4 92.94(19)
P1 Ru1 S4 163.22(6)
C1 Ru1 Ru2 147.0(2)
C2 Ru1 Ru2 105.00(18)
P1 Ru1 Ru2 112.42(4)
S4 Ru1 Ru2 52.48(4)
C1 Ru1 Ru3 94.0(2)
C2 Ru1 Ru3 144.58(18)
P1 Ru1 Ru3 115.86(4)
S4 Ru1 Ru3 51.64(4)
Ru2 Ru1 Ru3 56.715(15)
C1 Ru1 H12H 176.3(15)
C2 Ru1 H12H 91.7(15)
P1 Ru1 H12H 83.7(15)
S4 Ru1 H12H 84.1(15)
Ru2 Ru1 H12H 34.5(15)
Ru3 Ru1 H12H 85.8(14)
C1 Ru1 H13H 88.0(16)
C2 Ru1 H13H 177.4(17)
P1 Ru1 H13H 83.4(16)
S4 Ru1 H13H 85.1(16)
Ru2 Ru1 H13H 75.2(16)
Ru3 Ru1 H13H 33.5(16)
H12H Ru1 H13H 90(2)
C4 Ru2 C3 93.3(3)
C4 Ru2 P2 91.64(17)
C3 Ru2 P2 93.98(16)
C4 Ru2 S4 95.9(2)
C3 Ru2 S4 151.25(16)
P2 Ru2 S4 112.89(6)
C4 Ru2 Ru3 90.46(18)
C3 Ru2 Ru3 99.01(15)
P2 Ru2 Ru3 166.70(4)
S4 Ru2 Ru3 53.82(4)
C4 Ru2 Ru1 145.8(2)
C3 Ru2 Ru1 109.66(18)
P2 Ru2 Ru1 111.03(4)
S4 Ru2 Ru1 52.28(4)
Ru3 Ru2 Ru1 61.774(16)
C4 Ru2 H12H 178.6(15)
C3 Ru2 H12H 87.7(16)
P2 Ru2 H12H 87.3(14)
S4 Ru2 H12H 83.7(16)
Ru3 Ru2 H12H 90.4(15)
Ru1 Ru2 H12H 34.3(16)
C7 Ru3 C5 90.0(3)
C7 Ru3 C6 97.3(3)
C5 Ru3 C6 95.3(3)
C7 Ru3 S4 159.5(2)
C5 Ru3 S4 96.1(2)
C6 Ru3 S4 101.6(2)
C7 Ru3 Ru2 105.2(2)
C5 Ru3 Ru2 94.92(19)
C6 Ru3 Ru2 155.2(2)
S4 Ru3 Ru2 54.81(4)
C7 Ru3 Ru1 116.7(2)
C5 Ru3 Ru1 147.34(19)
C6 Ru3 Ru1 99.2(2)
S4 Ru3 Ru1 52.35(4)
Ru2 Ru3 Ru1 61.511(16)
C7 Ru3 H13H 86.8(16)
C5 Ru3 H13H 171.6(16)
C6 Ru3 H13H 92.8(15)
S4 Ru3 H13H 84.4(15)
Ru2 Ru3 H13H 78.5(15)
Ru1 Ru3 H13H 32.0(15)
C27 Fe1 C32 103.8(3)
C27 Fe1 C33 120.8(3)
C32 Fe1 C33 39.2(3)
C27 Fe1 C28 40.4(2)
C32 Fe1 C28 115.6(3)
C33 Fe1 C28 104.1(3)
C27 Fe1 C34 158.9(3)
C32 Fe1 C34 66.8(3)
C33 Fe1 C34 40.2(3)
C28 Fe1 C34 124.6(3)
C27 Fe1 C31 118.4(3)
C32 Fe1 C31 40.3(3)
C33 Fe1 C31 67.2(3)
C28 Fe1 C31 151.0(3)
C34 Fe1 C31 67.5(3)
C27 Fe1 C29 67.9(2)
C32 Fe1 C29 151.2(3)
C33 Fe1 C29 119.8(3)
C28 Fe1 C29 40.3(2)
C34 Fe1 C29 110.7(3)
C31 Fe1 C29 167.8(3)
C27 Fe1 C35 155.7(3)
C32 Fe1 C35 67.1(3)
C33 Fe1 C35 67.3(3)
C28 Fe1 C35 163.9(3)
C34 Fe1 C35 40.2(3)
C31 Fe1 C35 40.2(3)
C29 Fe1 C35 130.8(3)
C27 Fe1 C26 40.6(2)
C32 Fe1 C26 124.2(3)
C33 Fe1 C26 158.4(3)
C28 Fe1 C26 68.3(2)
C34 Fe1 C26 160.1(3)
C31 Fe1 C26 109.0(3)
C29 Fe1 C26 68.3(2)
C35 Fe1 C26 124.5(3)
C27 Fe1 C30 68.7(2)
C32 Fe1 C30 164.4(3)
C33 Fe1 C30 156.4(3)
C28 Fe1 C30 68.2(2)
C34 Fe1 C30 124.8(3)
C31 Fe1 C30 130.1(3)
C29 Fe1 C30 40.1(2)
C35 Fe1 C30 113.9(3)
C26 Fe1 C30 41.41(18)
Ru3 S4 Ru1 76.00(5)
Ru3 S4 Ru2 71.37(5)
Ru1 S4 Ru2 75.24(5)
C14 P1 C20 105.2(3)
C14 P1 C8 100.2(2)
C20 P1 C8 106.3(3)
C14 P1 Ru1 118.9(3)
C20 P1 Ru1 114.42(17)
C8 P1 Ru1 110.2(2)
C46 P2 C38 101.8(3)
C46 P2 C36 102.8(3)
C38 P2 C36 104.8(3)
C46 P2 Ru2 106.34(17)
C38 P2 Ru2 119.53(19)
C36 P2 Ru2 118.96(17)
O1 C1 Ru1 179.6(7)
O2 C2 Ru1 171.6(6)
O3 C3 Ru2 178.7(6)
O4 C4 Ru2 178.3(7)
O5 C5 Ru3 177.9(8)
O6 C6 Ru3 179.1(7)
O7 C7 Ru3 177.8(6)
C13 C8 C9 118.9(5)
C13 C8 P1 121.1(5)
C9 C8 P1 119.5(4)
C8 C9 C10 120.6(6)
C8 C9 H9 119.7
C10 C9 H9 119.7
C11 C10 C9 118.8(6)
C11 C10 H10 120.6
C9 C10 H10 120.6
C10 C11 C12 120.6(6)
C10 C11 H11 119.7
C12 C11 H11 119.7
C13 C12 C11 120.9(7)
C13 C12 H12 119.5
C11 C12 H12 119.5
C12 C13 C8 120.2(6)
C12 C13 H13 119.9
C8 C13 H13 119.9
C15 C14 C19 120.0(6)
C15 C14 P1 121.2(5)
C19 C14 P1 118.8(6)
C14 C15 C16 120.7(8)
C14 C15 H15 119.7
C16 C15 H15 119.7
C17 C16 C15 119.5(10)
C17 C16 H16 120.3
C15 C16 H16 120.3
C18 C17 C16 120.3(8)
C18 C17 H17 119.8
C16 C17 H17 119.8
C17 C18 C19 121.5(8)
C17 C18 H18 119.3
C19 C18 H18 119.3
C14 C19 C18 118.0(8)
C14 C19 H19 121.0
C18 C19 H19 121.0
C21 C20 C25 118.2(6)
C21 C20 P1 118.3(4)
C25 C20 P1 123.3(4)
C22 C21 C20 122.4(6)
C22 C21 H21 118.8
C20 C21 H21 118.8
C21 C22 C23 119.8(6)
C21 C22 H22 120.1
C23 C22 H22 120.1
C22 C23 C24 119.0(6)
C22 C23 H23 120.5
C24 C23 H23 120.5
C23 C24 C25 123.0(5)
C23 C24 H24 118.5
C25 C24 H24 118.5
C24 C25 C20 117.5(5)
C24 C25 C26 118.4(5)
C20 C25 C26 124.0(5)
C27 C26 C30 106.7(5)
C27 C26 C25 127.3(5)
C30 C26 C25 125.9(5)
C27 C26 Fe1 68.3(3)
C30 C26 Fe1 69.7(3)
C25 C26 Fe1 125.0(4)
C28 C27 C26 109.0(5)
C28 C27 Fe1 69.9(3)
C26 C27 Fe1 71.0(3)
C28 C27 H27 125.5
C26 C27 H27 125.5
Fe1 C27 H27 125.2
C27 C28 C29 108.3(5)
C27 C28 Fe1 69.7(3)
C29 C28 Fe1 70.5(3)
C27 C28 H28 125.8
C29 C28 H28 125.8
Fe1 C28 H28 125.5
C28 C29 C30 109.3(5)
C28 C29 Fe1 69.2(3)
C30 C29 Fe1 70.9(3)
C28 C29 H29 125.3
C30 C29 H29 125.3
Fe1 C29 H29 126.1
C29 C30 C26 106.6(5)
C29 C30 C36 124.8(5)
C26 C30 C36 128.6(5)
C29 C30 Fe1 68.9(3)
C26 C30 Fe1 68.9(3)
C36 C30 Fe1 129.9(4)
C32 C31 C35 106.8(7)
C32 C31 Fe1 69.2(5)
C35 C31 Fe1 70.3(4)
C32 C31 H31 126.6
C35 C31 H31 126.6
Fe1 C31 H31 125.5
C33 C32 C31 109.4(8)
C33 C32 Fe1 70.4(5)
C31 C32 Fe1 70.5(4)
C33 C32 H32 125.3
C31 C32 H32 125.3
Fe1 C32 H32 125.4
C32 C33 C34 108.5(8)
C32 C33 Fe1 70.4(4)
C34 C33 Fe1 70.3(4)
C32 C33 H33 125.7
C34 C33 H33 125.7
Fe1 C33 H33 125.2
C33 C34 C35 107.7(7)
C33 C34 Fe1 69.5(4)
C35 C34 Fe1 70.5(4)
C33 C34 H34 126.1
C35 C34 H34 126.1
Fe1 C34 H34 125.4
C34 C35 C31 107.5(7)
C34 C35 Fe1 69.3(4)
C31 C35 Fe1 69.6(4)
C34 C35 H35 126.2
C31 C35 H35 126.2
Fe1 C35 H35 126.5
C30 C36 C37 112.1(4)
C30 C36 P2 110.8(4)
C37 C36 P2 114.4(4)
C30 C36 H36 106.3
C37 C36 H36 106.3
P2 C36 H36 106.3
C36 C37 H37A 109.5
C36 C37 H37B 109.5
H37A C37 H37B 109.5
C36 C37 H37C 109.5
H37A C37 H37C 109.5
H37B C37 H37C 109.5
C45 C38 C39 118.4(5)
C45 C38 P2 117.2(4)
C39 C38 P2 124.3(5)
C40 C39 C38 119.7(6)
C40 C39 H39 120.1
C38 C39 H39 120.1
C42 C40 C39 120.9(5)
C42 C40 C41 120.8(6)
C39 C40 C41 118.3(6)
F1 C41 F2 106.4(7)
F1 C41 F3 108.9(7)
F2 C41 F3 105.3(8)
F1 C41 C40 111.9(7)
F2 C41 C40 111.9(7)
F3 C41 C40 112.0(6)
C40 C42 C43 119.9(6)
C40 C42 H42 120.0
C43 C42 H42 120.0
C45 C43 C42 119.4(6)
C45 C43 C44 120.4(6)
C42 C43 C44 120.2(6)
F5 C44 F4 106.4(9)
F5 C44 F6 103.7(9)
F4 C44 F6 104.9(7)
F5 C44 C43 114.3(7)
F4 C44 C43 114.8(7)
F6 C44 C43 111.8(9)
C38 C45 C43 121.6(6)
C38 C45 H45 119.2
C43 C45 H45 119.2
C47 C46 C53 117.8(6)
C47 C46 P2 121.4(5)
C53 C46 P2 119.8(5)
C46 C47 C48 120.9(8)
C46 C47 H47 119.6
C48 C47 H47 119.6
C50 C48 C47 118.7(8)
C50 C48 C49 124.4(10)
C47 C48 C49 116.8(10)
F9 C49 F7 107.0(10)
F9 C49 F8 109.5(16)
F7 C49 F8 99.6(10)
F9 C49 C48 116.4(10)
F7 C49 C48 111.6(14)
F8 C49 C48 111.4(10)
C51 C50 C48 121.5(8)
C51 C50 H50 119.2
C48 C50 H50 119.2
C50 C51 C53 119.5(8)
C50 C51 C52 121.4(9)
C53 C51 C52 119.0(9)
F12 C52 F11 113.3(12)
F12 C52 F10 108.6(10)
F11 C52 F10 97.0(8)
F12 C52 C51 116.5(9)
F11 C52 C51 111.7(10)
F10 C52 C51 107.8(9)
C51 C53 C46 121.6(7)
C51 C53 H53 119.2
C46 C53 H53 119.2

loop_
_geom_bond_atom_site_label_1
_geom_bond_atom_site_label_2
_geom_bond_distance
Ru1 C1 1.865(7)
Ru1 C2 1.905(7)
Ru1 P1 2.3590(16)
Ru1 S4 2.3682(16)
Ru1 Ru2 2.8951(7)
Ru1 Ru3 2.9023(6)
Ru1 H12H 1.75(5)
Ru1 H13H 1.69(5)
Ru2 C4 1.862(7)
Ru2 C3 1.896(7)
Ru2 P2 2.3331(14)
Ru2 S4 2.3747(17)
Ru2 Ru3 2.7536(6)
Ru2 H12H 1.76(4)
Ru3 C7 1.887(8)
Ru3 C5 1.897(7)
Ru3 C6 1.926(8)
Ru3 S4 2.3455(16)
Ru3 H13H 1.76(5)
Fe1 C27 2.026(5)
Fe1 C32 2.027(8)
Fe1 C33 2.027(6)
Fe1 C28 2.029(6)
Fe1 C34 2.036(6)
Fe1 C31 2.044(7)
Fe1 C29 2.047(6)
Fe1 C35 2.053(6)
Fe1 C26 2.061(5)
Fe1 C30 2.074(5)
P1 C14 1.825(6)
P1 C20 1.839(6)
P1 C8 1.839(5)
P2 C46 1.832(6)
P2 C38 1.834(6)
P2 C36 1.862(6)
F1 C41 1.309(9)
F2 C41 1.315(9)
F3 C41 1.323(8)
F4 C44 1.309(10)
F5 C44 1.298(9)
F6 C44 1.316(11)
F7 C49 1.317(13)
F8 C49 1.342(13)
F9 C49 1.203(14)
F10 C52 1.359(10)
F11 C52 1.283(10)
F12 C52 1.231(12)
O1 C1 1.154(7)
O2 C2 1.133(6)
O3 C3 1.139(7)
O4 C4 1.152(7)
O5 C5 1.136(7)
O6 C6 1.132(7)
O7 C7 1.154(8)
C8 C13 1.389(8)
C8 C9 1.394(8)
C9 C10 1.407(8)
C9 H9 0.9500
C10 C11 1.372(9)
C10 H10 0.9500
C11 C12 1.379(9)
C11 H11 0.9500
C12 C13 1.373(8)
C12 H12 0.9500
C13 H13 0.9500
C14 C15 1.372(9)
C14 C19 1.386(9)
C15 C16 1.384(9)
C15 H15 0.9500
C16 C17 1.370(13)
C16 H16 0.9500
C17 C18 1.347(12)
C17 H17 0.9500
C18 C19 1.402(10)
C18 H18 0.9500
C19 H19 0.9500
C20 C21 1.397(8)
C20 C25 1.426(7)
C21 C22 1.372(9)
C21 H21 0.9500
C22 C23 1.377(8)
C22 H22 0.9500
C23 C24 1.379(7)
C23 H23 0.9500
C24 C25 1.393(8)
C24 H24 0.9500
C25 C26 1.495(7)
C26 C27 1.420(7)
C26 C30 1.462(7)
C27 C28 1.401(7)
C27 H27 0.9500
C28 C29 1.404(7)
C28 H28 0.9500
C29 C30 1.414(7)
C29 H29 0.9500
C30 C36 1.498(7)
C31 C32 1.403(11)
C31 C35 1.407(10)
C31 H31 0.9500
C32 C33 1.360(10)
C32 H32 0.9500
C33 C34 1.396(10)
C33 H33 0.9500
C34 C35 1.405(9)
C34 H34 0.9500
C35 H35 0.9500
C36 C37 1.541(7)
C36 H36 1.0000
C37 H37A 0.9800
C37 H37B 0.9800
C37 H37C 0.9800
C38 C45 1.380(8)
C38 C39 1.404(7)
C39 C40 1.390(7)
C39 H39 0.9500
C40 C42 1.369(8)
C40 C41 1.512(8)
C42 C43 1.388(8)
C42 H42 0.9500
C43 C45 1.383(8)
C43 C44 1.479(10)
C45 H45 0.9500
C46 C47 1.390(9)
C46 C53 1.402(8)
C47 C48 1.398(9)
C47 H47 0.9500
C48 C50 1.388(11)
C48 C49 1.504(14)
C50 C51 1.359(11)
C50 H50 0.9500
C51 C53 1.374(9)
C51 C52 1.494(12)
C53 H53 0.9500
